data_1512580
loop_
_publ_author_name
'Yugandar, Somaraju'
'Misra, Nimesh C.'
'Parameshwarappa, Gangajji'
'Panda, Kausik'
'Ila, Hiriyakkanavar'

_publ_section_title
;
 Reaction of Cyclic \a-Oxoketene Dithioacetals with Methylene Isocyanides:
 A Novel Pyrrole Annulation--Ring-Expansion Domino Process
;
_journal_issue 20
_journal_name_full 'Organic Letters'
_journal_page_first 5250
_journal_paper_doi 10.1021/ol402469v
_journal_volume 15
_journal_year 2013
_chemical_formula_sum 'C21 H17 N O4 S'
_chemical_formula_weight 379.41
_chemical_name_systematic
;
 ?
;
_space_group_IT_number 2
_symmetry_cell_setting triclinic
_symmetry_space_group_name_Hall '-P 1'
_symmetry_space_group_name_H-M 'P -1'
_atom_sites_solution_hydrogens geom
_atom_sites_solution_primary direct
_atom_sites_solution_secondary difmap
_audit_creation_method SHELXL-97
_cell_angle_alpha 101.437(2)
_cell_angle_beta 93.853(2)
_cell_angle_gamma 94.818(2)
_cell_formula_units_Z 4
_cell_length_a 7.8933(7)
_cell_length_b 12.1766(11)
_cell_length_c 18.5618(16)
_cell_measurement_temperature 293(2)
_cell_volume 1736.0(3)
_computing_structure_refinement 'SHELXL-97 (Sheldrick, 1997)'
_diffrn_ambient_temperature 293(2)
_diffrn_measured_fraction_theta_full 0.955
_diffrn_measured_fraction_theta_max 0.955
_diffrn_radiation_monochromator graphite
_diffrn_radiation_source 'fine-focus sealed tube'
_diffrn_radiation_type MoK\a
_diffrn_radiation_wavelength 0.71073
_diffrn_reflns_av_R_equivalents 0.0275
_diffrn_reflns_av_sigmaI/netI 0.0660
_diffrn_reflns_limit_h_max 10
_diffrn_reflns_limit_h_min -8
_diffrn_reflns_limit_k_max 11
_diffrn_reflns_limit_k_min -16
_diffrn_reflns_limit_l_max 24
_diffrn_reflns_limit_l_min -22
_diffrn_reflns_number 11652
_diffrn_reflns_theta_full 28.32
_diffrn_reflns_theta_max 28.32
_diffrn_reflns_theta_min 2.23
_exptl_absorpt_coefficient_mu 0.215
_exptl_absorpt_correction_T_max 0.9809
_exptl_absorpt_correction_T_min 0.9705
_exptl_crystal_density_diffrn 1.452
_exptl_crystal_density_method 'not measured'
_exptl_crystal_F_000 792
_exptl_crystal_size_max 0.14
_exptl_crystal_size_mid 0.11
_exptl_crystal_size_min 0.09
_refine_diff_density_max 0.689
_refine_diff_density_min -0.791
_refine_diff_density_rms 0.135
_refine_ls_extinction_method none
_refine_ls_goodness_of_fit_ref 1.176
_refine_ls_hydrogen_treatment mixed
_refine_ls_matrix_type full
_refine_ls_number_parameters 495
_refine_ls_number_reflns 8283
_refine_ls_number_restraints 0
_refine_ls_restrained_S_all 1.176
_refine_ls_R_factor_all 0.1091
_refine_ls_R_factor_gt 0.0689
_refine_ls_shift/su_max 0.000
_refine_ls_shift/su_mean 0.000
_refine_ls_structure_factor_coef Fsqd
_refine_ls_weighting_details 'calc w=1/[\s^2^(Fo^2^)+(0.0760P)^2^+4.6273P] where P=(Fo^2^+2Fc^2^)/3'
_refine_ls_weighting_scheme calc
_refine_ls_wR_factor_gt 0.1583
_refine_ls_wR_factor_ref 0.2340
_reflns_number_gt 5787
_reflns_number_total 8283
_reflns_threshold_expression >2sigma(I)
_cod_data_source_file ol402469v_si_002.cif
_cod_data_source_block 6novdm
_cod_depositor_comments
;
The following automatic conversions were performed:

'_symmetry_cell_setting' value 'Triclinic' changed to 'triclinic'
according to /home/saulius/struct/CIF-dictionaries/cif_core.dic
dictionary named 'cif_core.dic' version 2.4.2 from 2011-04-26.

Automatic conversion script
Id: cif_fix_values 1891 2012-01-12 08:04:46Z andrius 
;
_cod_original_sg_symbol_H-M P-1
_cod_database_code 1512580

loop_
_symmetry_equiv_pos_as_xyz
'x, y, z'
'-x, -y, -z'

loop_
_atom_site_label
_atom_site_type_symbol
_atom_site_fract_x
_atom_site_fract_y
_atom_site_fract_z
_atom_site_U_iso_or_equiv
_atom_site_adp_type
_atom_site_occupancy
_atom_site_symmetry_multiplicity
_atom_site_calc_flag
_atom_site_refinement_flags
S1 S -0.32021(13) -0.15473(8) 0.82313(5) 0.0253(2) Uani 1 1 d .
S2 S -0.41838(13) 0.34579(9) 0.49703(6) 0.0267(2) Uani 1 1 d .
O1 O 0.0153(4) 0.4717(2) 0.72479(15) 0.0244(6) Uani 1 1 d .
O2 O 0.3032(4) 0.2424(2) 0.60321(17) 0.0301(7) Uani 1 1 d .
O3 O -0.1596(4) 0.0077(2) 0.44964(17) 0.0331(7) Uani 1 1 d .
O4 O -0.4005(4) 0.0896(2) 0.43476(16) 0.0300(7) Uani 1 1 d .
O5 O -0.1102(3) 0.2638(2) 0.88784(15) 0.0234(6) Uani 1 1 d .
O6 O -0.0796(4) 0.2194(2) 1.10172(15) 0.0255(6) Uani 1 1 d .
O7 O -0.4956(4) -0.2311(2) 0.95977(16) 0.0280(6) Uani 1 1 d .
O8 O -0.4050(4) -0.1342(2) 1.07490(15) 0.0259(6) Uani 1 1 d .
N1 N -0.0119(4) 0.1989(3) 0.54566(18) 0.0245(7) Uani 1 1 d .
N2 N -0.2397(4) 0.0328(3) 1.02292(19) 0.0221(7) Uani 1 1 d .
C1 C -0.5125(6) -0.1793(4) 1.1844(2) 0.0335(10) Uani 1 1 d .
H1A H -0.5669 -0.2378 1.2052 0.050 Uiso 1 1 calc R
H1B H -0.5830 -0.1183 1.1875 0.050 Uiso 1 1 calc R
H1C H -0.4037 -0.1526 1.2111 0.050 Uiso 1 1 calc R
C2 C -0.4877(5) -0.2248(4) 1.1054(2) 0.0290(9) Uani 1 1 d .
H2A H -0.4171 -0.2868 1.1017 0.035 Uiso 1 1 calc R
H2B H -0.5971 -0.2524 1.0781 0.035 Uiso 1 1 calc R
C3 C -0.4150(5) -0.1512(3) 1.0013(2) 0.0206(7) Uani 1 1 d .
C4 C -0.3107(5) -0.0623(3) 0.9765(2) 0.0231(8) Uani 1 1 d .
C5 C -0.2574(5) -0.0574(3) 0.9069(2) 0.0214(8) Uani 1 1 d .
C6 C -0.1450(5) 0.0425(3) 0.9142(2) 0.0201(7) Uani 1 1 d .
C7 C -0.1408(5) 0.0989(3) 0.9878(2) 0.0230(8) Uani 1 1 d .
C8 C -0.0595(5) 0.2052(3) 1.0349(2) 0.0220(8) Uani 1 1 d .
C9 C 0.0431(5) 0.2957(3) 1.0087(2) 0.0226(8) Uani 1 1 d .
C10 C 0.1659(5) 0.3639(3) 1.0603(2) 0.0240(8) Uani 1 1 d .
H10 H 0.1846 0.3475 1.1068 0.029 Uiso 1 1 calc R
C11 C 0.2594(5) 0.4548(3) 1.0432(2) 0.0282(9) Uani 1 1 d .
H11 H 0.3418 0.4979 1.0778 0.034 Uiso 1 1 calc R
C12 C 0.2309(5) 0.4821(3) 0.9744(2) 0.0267(8) Uani 1 1 d .
H12 H 0.2929 0.5440 0.9631 0.032 Uiso 1 1 calc R
C13 C 0.1096(5) 0.4165(3) 0.9227(2) 0.0256(8) Uani 1 1 d .
H13 H 0.0896 0.4345 0.8766 0.031 Uiso 1 1 calc R
C14 C 0.0182(5) 0.3241(3) 0.9395(2) 0.0235(8) Uani 1 1 d .
C15 C -0.5478(6) -0.1441(4) 0.8125(2) 0.0313(9) Uani 1 1 d .
H15A H -0.5965 -0.1942 0.7680 0.047 Uiso 1 1 calc R
H15B H -0.5676 -0.0682 0.8100 0.047 Uiso 1 1 calc R
H15C H -0.5998 -0.1644 0.8539 0.047 Uiso 1 1 calc R
C16 C -0.0456(5) 0.1790(3) 0.8377(2) 0.0219(8) Uani 1 1 d .
C17 C -0.0542(5) 0.0715(3) 0.8529(2) 0.0222(8) Uani 1 1 d .
C18 C 0.0171(5) -0.0116(3) 0.8038(2) 0.0239(8) Uani 1 1 d .
H18 H 0.0194 -0.0834 0.8138 0.029 Uiso 1 1 calc R
C19 C 0.0837(5) 0.0113(4) 0.7410(2) 0.0261(8) Uani 1 1 d .
H19 H 0.1320 -0.0447 0.7096 0.031 Uiso 1 1 calc R
C20 C 0.0794(5) 0.1169(3) 0.7243(2) 0.0259(8) Uani 1 1 d .
H20 H 0.1178 0.1306 0.6803 0.031 Uiso 1 1 calc R
C21 C 0.0168(5) 0.2028(3) 0.7740(2) 0.0261(8) Uani 1 1 d .
H21 H 0.0171 0.2749 0.7643 0.031 Uiso 1 1 calc R
C22 C -0.6586(6) 0.0037(4) 0.3656(3) 0.0366(10) Uani 1 1 d .
H22A H -0.7170 -0.0650 0.3368 0.055 Uiso 1 1 calc R
H22B H -0.6515 0.0598 0.3359 0.055 Uiso 1 1 calc R
H22C H -0.7202 0.0295 0.4075 0.055 Uiso 1 1 calc R
C23 C -0.4816(6) -0.0172(4) 0.3914(3) 0.0322(10) Uani 1 1 d .
H23A H -0.4869 -0.0741 0.4214 0.039 Uiso 1 1 calc R
H23B H -0.4176 -0.0430 0.3495 0.039 Uiso 1 1 calc R
C24 C -0.2393(5) 0.0889(3) 0.4624(2) 0.0245(8) Uani 1 1 d .
C25 C -0.1682(5) 0.1957(3) 0.5092(2) 0.0231(8) Uani 1 1 d .
C26 C -0.3853(6) 0.3456(4) 0.4016(2) 0.0355(10) Uani 1 1 d .
H26A H -0.4850 0.3676 0.3777 0.053 Uiso 1 1 calc R
H26B H -0.3646 0.2714 0.3771 0.053 Uiso 1 1 calc R
H26C H -0.2887 0.3978 0.3991 0.053 Uiso 1 1 calc R
C27 C -0.2216(5) 0.3036(3) 0.5273(2) 0.0218(8) Uani 1 1 d .
C28 C -0.0916(5) 0.3728(3) 0.5764(2) 0.0245(8) Uani 1 1 d .
C29 C 0.0375(5) 0.3040(3) 0.5875(2) 0.0248(8) Uani 1 1 d .
C30 C 0.2128(5) 0.3173(3) 0.6243(2) 0.0235(8) Uani 1 1 d .
C31 C 0.2854(5) 0.4119(3) 0.6851(2) 0.0241(8) Uani 1 1 d .
C32 C 0.4649(5) 0.4239(3) 0.6990(2) 0.0270(9) Uani 1 1 d .
H32 H 0.5292 0.3774 0.6681 0.032 Uiso 1 1 calc R
C33 C 0.5474(6) 0.5032(4) 0.7574(2) 0.0300(9) Uani 1 1 d .
H33 H 0.6658 0.5112 0.7647 0.036 Uiso 1 1 calc R
C34 C 0.4518(5) 0.5709(3) 0.8050(2) 0.0267(9) Uani 1 1 d .
H34 H 0.5064 0.6231 0.8450 0.032 Uiso 1 1 calc R
C35 C 0.2748(5) 0.5608(3) 0.7930(2) 0.0255(8) Uani 1 1 d .
H35 H 0.2107 0.6064 0.8245 0.031 Uiso 1 1 calc R
C36 C 0.1948(5) 0.4818(3) 0.7334(2) 0.0230(8) Uani 1 1 d .
C37 C -0.0439(5) 0.5419(3) 0.6792(2) 0.0232(8) Uani 1 1 d .
C38 C -0.0528(5) 0.6555(3) 0.7088(2) 0.0252(8) Uani 1 1 d .
H38 H -0.0194 0.6848 0.7584 0.030 Uiso 1 1 calc R
C39 C -0.1117(5) 0.7239(3) 0.6635(2) 0.0272(9) Uani 1 1 d .
H39 H -0.1196 0.7997 0.6827 0.033 Uiso 1 1 calc R
C40 C -0.1595(5) 0.6794(3) 0.5890(2) 0.0263(8) Uani 1 1 d .
H40 H -0.1977 0.7258 0.5585 0.032 Uiso 1 1 calc R
C41 C -0.1502(5) 0.5656(3) 0.5602(2) 0.0267(8) Uani 1 1 d .
H41 H -0.1823 0.5366 0.5104 0.032 Uiso 1 1 calc R
C42 C -0.0925(5) 0.4944(3) 0.6057(2) 0.0238(8) Uani 1 1 d .
H2N H -0.249(6) 0.052(4) 1.069(3) 0.031(13) Uiso 1 1 d .
H1N H 0.056(7) 0.139(5) 0.542(3) 0.048(16) Uiso 1 1 d .

loop_
_atom_site_aniso_label
_atom_site_aniso_U_11
_atom_site_aniso_U_22
_atom_site_aniso_U_33
_atom_site_aniso_U_23
_atom_site_aniso_U_13
_atom_site_aniso_U_12
S1 0.0271(5) 0.0238(5) 0.0231(5) 0.0013(4) 0.0023(4) -0.0002(4)
S2 0.0269(5) 0.0269(5) 0.0260(5) 0.0054(4) -0.0002(4) 0.0035(4)
O1 0.0262(14) 0.0224(14) 0.0244(14) 0.0059(11) -0.0008(11) 0.0000(11)
O2 0.0273(15) 0.0233(15) 0.0377(17) 0.0013(12) 0.0029(13) 0.0029(12)
O3 0.0336(16) 0.0247(16) 0.0370(17) 0.0000(13) -0.0079(13) 0.0041(13)
O4 0.0302(15) 0.0243(15) 0.0305(15) -0.0033(12) -0.0046(12) 0.0015(12)
O5 0.0249(14) 0.0224(14) 0.0225(13) 0.0041(11) -0.0015(11) 0.0032(11)
O6 0.0291(15) 0.0249(15) 0.0231(14) 0.0069(11) 0.0018(12) 0.0014(11)
O7 0.0308(15) 0.0248(15) 0.0260(14) 0.0013(12) 0.0003(12) 0.0002(12)
O8 0.0290(15) 0.0242(15) 0.0248(14) 0.0060(11) 0.0033(12) 0.0006(11)
N1 0.0276(17) 0.0221(17) 0.0220(16) 0.0014(13) -0.0007(14) 0.0011(14)
N2 0.0252(16) 0.0194(16) 0.0211(16) 0.0044(13) -0.0009(13) -0.0002(13)
C1 0.027(2) 0.045(3) 0.030(2) 0.0117(19) 0.0020(18) -0.0018(19)
C2 0.028(2) 0.025(2) 0.035(2) 0.0084(17) 0.0040(18) 0.0002(16)
C3 0.0207(18) 0.0222(19) 0.0196(17) 0.0055(14) 0.0005(14) 0.0050(14)
C4 0.0222(18) 0.025(2) 0.0232(19) 0.0060(15) -0.0020(15) 0.0060(15)
C5 0.0224(18) 0.0219(19) 0.0207(18) 0.0050(14) 0.0042(15) 0.0043(14)
C6 0.0181(17) 0.0198(18) 0.0212(18) 0.0029(14) -0.0014(14) 0.0006(14)
C7 0.0182(17) 0.028(2) 0.0247(19) 0.0090(16) 0.0022(15) 0.0019(15)
C8 0.0208(18) 0.0227(19) 0.0241(19) 0.0072(15) 0.0004(15) 0.0073(15)
C9 0.0234(19) 0.0185(19) 0.0237(19) 0.0003(14) 0.0000(15) 0.0016(14)
C10 0.028(2) 0.0213(19) 0.0224(19) 0.0056(15) -0.0033(16) 0.0016(15)
C11 0.029(2) 0.023(2) 0.031(2) 0.0027(16) -0.0006(17) 0.0005(16)
C12 0.027(2) 0.025(2) 0.029(2) 0.0072(16) 0.0080(17) 0.0000(16)
C13 0.027(2) 0.024(2) 0.027(2) 0.0066(16) 0.0029(16) 0.0040(16)
C14 0.0191(18) 0.024(2) 0.0256(19) 0.0013(15) -0.0007(15) 0.0017(15)
C15 0.034(2) 0.030(2) 0.027(2) 0.0028(17) -0.0046(18) 0.0004(18)
C16 0.0211(18) 0.0212(19) 0.0207(18) 0.0007(14) -0.0026(15) -0.0004(14)
C17 0.0206(18) 0.025(2) 0.0202(18) 0.0047(15) -0.0007(15) 0.0014(15)
C18 0.029(2) 0.0204(19) 0.0223(18) 0.0049(15) -0.0011(16) 0.0007(15)
C19 0.0228(19) 0.030(2) 0.0239(19) 0.0041(16) -0.0011(16) -0.0022(16)
C20 0.028(2) 0.030(2) 0.0187(18) 0.0046(15) 0.0035(16) -0.0012(16)
C21 0.028(2) 0.024(2) 0.026(2) 0.0087(16) -0.0011(16) -0.0045(16)
C22 0.031(2) 0.036(3) 0.039(3) 0.007(2) -0.008(2) -0.0013(19)
C23 0.032(2) 0.027(2) 0.034(2) 0.0013(18) -0.0040(18) -0.0024(17)
C24 0.027(2) 0.023(2) 0.0240(19) 0.0065(15) 0.0012(16) 0.0007(16)
C25 0.0234(19) 0.024(2) 0.0215(18) 0.0050(15) -0.0014(15) 0.0035(15)
C26 0.035(2) 0.043(3) 0.031(2) 0.013(2) 0.0006(19) 0.007(2)
C27 0.0230(18) 0.024(2) 0.0202(18) 0.0085(15) 0.0015(15) 0.0014(15)
C28 0.036(2) 0.0169(19) 0.0209(18) 0.0045(14) 0.0036(16) 0.0017(16)
C29 0.029(2) 0.021(2) 0.0216(18) 0.0027(15) -0.0006(16) -0.0020(15)
C30 0.0242(19) 0.022(2) 0.0243(19) 0.0046(15) 0.0038(16) 0.0028(15)
C31 0.027(2) 0.0215(19) 0.0249(19) 0.0099(15) -0.0009(16) 0.0008(15)
C32 0.028(2) 0.025(2) 0.027(2) 0.0041(16) -0.0004(17) 0.0017(16)
C33 0.027(2) 0.027(2) 0.036(2) 0.0102(18) -0.0034(18) -0.0012(16)
C34 0.033(2) 0.0192(19) 0.025(2) 0.0042(15) -0.0049(17) -0.0083(16)
C35 0.030(2) 0.021(2) 0.026(2) 0.0071(15) 0.0027(16) -0.0002(16)
C36 0.0258(19) 0.0194(19) 0.0241(19) 0.0067(15) 0.0000(16) 0.0001(15)
C37 0.0201(18) 0.023(2) 0.026(2) 0.0055(15) 0.0012(15) -0.0003(14)
C38 0.0230(19) 0.025(2) 0.0250(19) 0.0001(15) 0.0036(16) 0.0006(15)
C39 0.028(2) 0.021(2) 0.031(2) 0.0003(16) 0.0033(17) 0.0033(16)
C40 0.028(2) 0.028(2) 0.025(2) 0.0081(16) 0.0057(16) 0.0047(16)
C41 0.029(2) 0.028(2) 0.0241(19) 0.0074(16) 0.0021(17) 0.0040(16)
C42 0.027(2) 0.022(2) 0.0222(19) 0.0058(15) 0.0024(16) 0.0021(15)

loop_
_atom_type_symbol
_atom_type_description
_atom_type_scat_dispersion_real
_atom_type_scat_dispersion_imag
_atom_type_scat_source
C C 0.0033 0.0016 'International Tables Vol C Tables 4.2.6.8 and 6.1.1.4'
H H 0.0000 0.0000 'International Tables Vol C Tables 4.2.6.8 and 6.1.1.4'
N N 0.0061 0.0033 'International Tables Vol C Tables 4.2.6.8 and 6.1.1.4'
O O 0.0106 0.0060 'International Tables Vol C Tables 4.2.6.8 and 6.1.1.4'
S S 0.1246 0.1234 'International Tables Vol C Tables 4.2.6.8 and 6.1.1.4'

loop_
_geom_angle_atom_site_label_1
_geom_angle_atom_site_label_2
_geom_angle_atom_site_label_3
_geom_angle
C5 S1 C15 102.05(19)
C27 S2 C26 100.5(2)
C37 O1 C36 111.0(3)
C24 O4 C23 116.0(3)
C14 O5 C16 111.5(3)
C3 O8 C2 115.6(3)
C25 N1 C29 110.9(4)
C4 N2 C7 111.9(3)
O8 C2 C1 108.4(3)
O7 C3 O8 124.9(4)
O7 C3 C4 124.0(4)
O8 C3 C4 111.1(3)
N2 C4 C5 106.7(3)
N2 C4 C3 122.9(4)
C5 C4 C3 130.3(4)
C4 C5 C6 107.8(3)
C4 C5 S1 127.1(3)
C6 C5 S1 125.1(3)
C7 C6 C5 106.5(3)
C7 C6 C17 130.5(3)
C5 C6 C17 123.0(3)
N2 C7 C6 107.1(3)
N2 C7 C8 115.1(3)
C6 C7 C8 137.9(4)
O6 C8 C7 116.6(3)
O6 C8 C9 117.9(3)
C7 C8 C9 125.5(3)
C14 C9 C10 117.5(4)
C14 C9 C8 125.7(3)
C10 C9 C8 116.6(4)
C11 C10 C9 121.3(4)
C10 C11 C12 120.2(4)
C13 C12 C11 119.6(4)
C14 C13 C12 120.0(4)
C13 C14 O5 118.6(4)
C13 C14 C9 121.4(4)
O5 C14 C9 119.8(3)
C21 C16 C17 122.3(4)
C21 C16 O5 119.9(4)
C17 C16 O5 117.8(3)
C16 C17 C18 117.2(4)
C16 C17 C6 122.1(4)
C18 C17 C6 120.5(4)
C19 C18 C17 121.1(4)
C18 C19 C20 120.5(4)
C19 C20 C21 119.5(4)
C16 C21 C20 119.1(4)
O4 C23 C22 106.7(4)
O3 C24 O4 123.4(4)
O3 C24 C25 122.9(4)
O4 C24 C25 113.7(3)
N1 C25 C27 107.3(3)
N1 C25 C24 117.5(4)
C27 C25 C24 135.2(4)
C25 C27 C28 107.8(3)
C25 C27 S2 126.3(3)
C28 C27 S2 125.9(3)
C29 C28 C27 106.6(3)
C29 C28 C42 127.9(4)
C27 C28 C42 125.4(4)
N1 C29 C28 107.6(4)
N1 C29 C30 114.3(4)
C28 C29 C30 137.8(4)
O2 C30 C29 116.4(4)
O2 C30 C31 117.9(4)
C29 C30 C31 125.6(3)
C36 C31 C32 117.0(4)
C36 C31 C30 126.7(4)
C32 C31 C30 115.9(4)
C33 C32 C31 121.6(4)
C32 C33 C34 119.5(4)
C35 C34 C33 120.2(4)
C36 C35 C34 119.3(4)
C31 C36 C35 122.3(4)
C31 C36 O1 120.3(3)
C35 C36 O1 117.4(3)
C42 C37 C38 122.5(4)
C42 C37 O1 118.0(3)
C38 C37 O1 119.5(3)
C39 C38 C37 119.1(4)
C38 C39 C40 120.0(4)
C41 C40 C39 120.3(4)
C40 C41 C42 120.4(4)
C37 C42 C41 117.7(4)
C37 C42 C28 121.7(4)
C41 C42 C28 120.6(4)

loop_
_geom_bond_atom_site_label_1
_geom_bond_atom_site_label_2
_geom_bond_distance
S1 C5 1.771(4)
S1 C15 1.812(5)
S2 C27 1.767(4)
S2 C26 1.808(5)
O1 C37 1.403(5)
O1 C36 1.408(5)
O2 C30 1.225(5)
O3 C24 1.209(5)
O4 C24 1.341(5)
O4 C23 1.458(5)
O5 C14 1.396(5)
O5 C16 1.400(5)
O6 C8 1.240(5)
O7 C3 1.215(5)
O8 C3 1.337(4)
O8 C2 1.463(5)
N1 C25 1.360(5)
N1 C29 1.369(5)
N2 C4 1.352(5)
N2 C7 1.361(5)
C1 C2 1.492(6)
C3 C4 1.469(5)
C4 C5 1.396(5)
C5 C6 1.422(5)
C6 C7 1.398(5)
C6 C17 1.471(5)
C7 C8 1.480(6)
C8 C9 1.492(5)
C9 C14 1.400(6)
C9 C10 1.403(5)
C10 C11 1.379(6)
C11 C12 1.392(6)
C12 C13 1.385(6)
C13 C14 1.385(6)
C16 C21 1.385(5)
C16 C17 1.389(6)
C17 C18 1.404(5)
C18 C19 1.377(6)
C19 C20 1.384(6)
C20 C21 1.398(6)
C22 C23 1.505(6)
C24 C25 1.457(5)
C25 C27 1.398(5)
C27 C28 1.421(5)
C28 C29 1.402(6)
C28 C42 1.474(5)
C29 C30 1.483(6)
C30 C31 1.487(5)
C31 C36 1.388(6)
C31 C32 1.413(6)
C32 C33 1.384(6)
C33 C34 1.391(6)
C34 C35 1.391(6)
C35 C36 1.389(5)
C37 C42 1.385(5)
C37 C38 1.393(6)
C38 C39 1.381(6)
C39 C40 1.395(6)
C40 C41 1.392(6)
C41 C42 1.407(5)

loop_
_geom_torsion_atom_site_label_1
_geom_torsion_atom_site_label_2
_geom_torsion_atom_site_label_3
_geom_torsion_atom_site_label_4
_geom_torsion
C3 O8 C2 C1 -162.6(3)
C2 O8 C3 O7 5.0(5)
C2 O8 C3 C4 -173.0(3)
C7 N2 C4 C5 -0.9(4)
C7 N2 C4 C3 176.3(4)
O7 C3 C4 N2 171.4(4)
O8 C3 C4 N2 -10.5(5)
O7 C3 C4 C5 -12.0(7)
O8 C3 C4 C5 166.0(4)
N2 C4 C5 C6 2.6(4)
C3 C4 C5 C6 -174.4(4)
N2 C4 C5 S1 -175.9(3)
C3 C4 C5 S1 7.1(6)
C15 S1 C5 C4 62.1(4)
C15 S1 C5 C6 -116.1(4)
C4 C5 C6 C7 -3.2(4)
S1 C5 C6 C7 175.3(3)
C4 C5 C6 C17 175.6(3)
S1 C5 C6 C17 -5.9(6)
C4 N2 C7 C6 -1.1(4)
C4 N2 C7 C8 179.5(3)
C5 C6 C7 N2 2.7(4)
C17 C6 C7 N2 -176.1(4)
C5 C6 C7 C8 -178.2(4)
C17 C6 C7 C8 3.0(8)
N2 C7 C8 O6 4.9(5)
C6 C7 C8 O6 -174.1(4)
N2 C7 C8 C9 -175.0(4)
C6 C7 C8 C9 6.0(7)
O6 C8 C9 C14 -148.1(4)
C7 C8 C9 C14 31.8(6)
O6 C8 C9 C10 26.4(5)
C7 C8 C9 C10 -153.7(4)
C14 C9 C10 C11 -0.5(6)
C8 C9 C10 C11 -175.5(4)
C9 C10 C11 C12 1.3(6)
C10 C11 C12 C13 -0.9(6)
C11 C12 C13 C14 -0.3(6)
C12 C13 C14 O5 176.2(4)
C12 C13 C14 C9 1.1(6)
C16 O5 C14 C13 88.2(4)
C16 O5 C14 C9 -96.6(4)
C10 C9 C14 C13 -0.7(6)
C8 C9 C14 C13 173.8(4)
C10 C9 C14 O5 -175.7(3)
C8 C9 C14 O5 -1.3(6)
C14 O5 C16 C21 -88.5(4)
C14 O5 C16 C17 94.3(4)
C21 C16 C17 C18 5.4(6)
O5 C16 C17 C18 -177.5(3)
C21 C16 C17 C6 -170.0(4)
O5 C16 C17 C6 7.1(5)
C7 C6 C17 C16 -46.8(6)
C5 C6 C17 C16 134.7(4)
C7 C6 C17 C18 137.9(4)
C5 C6 C17 C18 -40.6(6)
C16 C17 C18 C19 -3.6(6)
C6 C17 C18 C19 171.9(4)
C17 C18 C19 C20 -1.1(6)
C18 C19 C20 C21 4.1(6)
C17 C16 C21 C20 -2.4(6)
O5 C16 C21 C20 -179.5(3)
C19 C20 C21 C16 -2.4(6)
C24 O4 C23 C22 -179.3(4)
C23 O4 C24 O3 4.1(6)
C23 O4 C24 C25 -176.2(3)
C29 N1 C25 C27 0.8(4)
C29 N1 C25 C24 -179.7(3)
O3 C24 C25 N1 -6.9(6)
O4 C24 C25 N1 173.3(3)
O3 C24 C25 C27 172.3(4)
O4 C24 C25 C27 -7.4(7)
N1 C25 C27 C28 -0.1(4)
C24 C25 C27 C28 -179.4(4)
N1 C25 C27 S2 -178.3(3)
C24 C25 C27 S2 2.4(7)
C26 S2 C27 C25 -72.4(4)
C26 S2 C27 C28 109.7(4)
C25 C27 C28 C29 -0.7(4)
S2 C27 C28 C29 177.6(3)
C25 C27 C28 C42 176.4(4)
S2 C27 C28 C42 -5.3(6)
C25 N1 C29 C28 -1.3(5)
C25 N1 C29 C30 -175.3(3)
C27 C28 C29 N1 1.2(4)
C42 C28 C29 N1 -175.8(4)
C27 C28 C29 C30 173.0(5)
C42 C28 C29 C30 -4.0(8)
N1 C29 C30 O2 12.9(5)
C28 C29 C30 O2 -158.6(5)
N1 C29 C30 C31 -165.7(4)
C28 C29 C30 C31 22.8(7)
O2 C30 C31 C36 -156.2(4)
C29 C30 C31 C36 22.4(6)
O2 C30 C31 C32 17.2(5)
C29 C30 C31 C32 -164.1(4)
C36 C31 C32 C33 -1.1(6)
C30 C31 C32 C33 -175.2(4)
C31 C32 C33 C34 1.8(6)
C32 C33 C34 C35 -1.5(6)
C33 C34 C35 C36 0.6(6)
C32 C31 C36 C35 0.1(6)
C30 C31 C36 C35 173.5(4)
C32 C31 C36 O1 -177.5(3)
C30 C31 C36 O1 -4.1(6)
C34 C35 C36 C31 0.2(6)
C34 C35 C36 O1 177.8(3)
C37 O1 C36 C31 -90.5(4)
C37 O1 C36 C35 91.8(4)
C36 O1 C37 C42 98.8(4)
C36 O1 C37 C38 -81.6(4)
C42 C37 C38 C39 -0.2(6)
O1 C37 C38 C39 -179.8(3)
C37 C38 C39 C40 -0.8(6)
C38 C39 C40 C41 0.8(6)
C39 C40 C41 C42 0.0(6)
C38 C37 C42 C41 1.0(6)
O1 C37 C42 C41 -179.4(3)
C38 C37 C42 C28 -176.4(4)
O1 C37 C42 C28 3.2(6)
C40 C41 C42 C37 -0.9(6)
C40 C41 C42 C28 176.5(4)
C29 C28 C42 C37 -46.6(6)
C27 C28 C42 C37 136.9(4)
C29 C28 C42 C41 136.1(4)
C27 C28 C42 C41 -40.4(6)
